data_2105675
loop_
_publ_author_name
'Herbstein, Frank H.'
'Iversen, Bo Brummerstedt'
'Kapon, Moshe'
'Larsen, Finn Krebs'
'Madsen, Georg Kent Hellerup'
'Reisner, George M.'

_publ_section_title
;
 X-ray and neutron diffraction study of benzoylacetone in the temperature
 range 8--300 K: comparison with other <i>cis</i>-enol molecules
;
_journal_issue 5
_journal_name_full 'Acta Crystallographica Section B'
_journal_page_first 767
_journal_page_last 787
_journal_paper_doi 10.1107/S0108768199004279
_journal_volume 55
_journal_year 1999
_chemical_formula_iupac 'C10 H10 O2'
_chemical_formula_sum 'C10 H10 O2'
_chemical_formula_weight 162.188
_symmetry_cell_setting monoclinic
_symmetry_space_group_name_Hall '-P 2ybc'
_symmetry_space_group_name_H-M 'P 1 21/c 1'
_atom_type_scat_source ' Clementi, E.; Roetti, C. At. Data Nucl. Data Tables 1974 14 177-478 '
_cell_angle_alpha 90.00
_cell_angle_beta 110.46(3)
_cell_angle_gamma 90.00
_cell_formula_units_Z 4
_cell_length_a 8.006(3)
_cell_length_b 5.482(3)
_cell_length_c 19.444(8)
_cell_measurement_reflns_used 91
_cell_measurement_temperature 20.0(10)
_cell_measurement_theta_max 22.8
_cell_measurement_theta_min 13.6
_cell_volume 799.5(6)
_diffrn_ambient_temperature 8.4(4)
_diffrn_measurement_device 'Huber 512'
_diffrn_measurement_method '2\q/\w scans'
_diffrn_radiation_type AgK\a
_diffrn_radiation_wavelength .5616
_diffrn_reflns_av_R_equivalents .024
_diffrn_reflns_limit_h_max 12
_diffrn_reflns_limit_h_min -9
_diffrn_reflns_limit_k_max 8
_diffrn_reflns_limit_k_min -8
_diffrn_reflns_limit_l_max 26
_diffrn_reflns_limit_l_min -29
_diffrn_reflns_number 10494
_diffrn_reflns_theta_max 25.0
_diffrn_reflns_theta_min 1.77
_diffrn_standards_decay_% 0
_diffrn_standards_interval_count 50
_diffrn_standards_number 3
_exptl_absorpt_coefficient_mu .0557
_exptl_absorpt_correction_T_max .973
_exptl_absorpt_correction_T_min .972
_exptl_absorpt_correction_type gaussian
_exptl_crystal_colour colourless
_exptl_crystal_density_diffrn 1.350
_exptl_crystal_density_meas ?
_exptl_crystal_description spherical
_exptl_crystal_size_rad .3
_refine_diff_density_max .146
_refine_diff_density_min -.126
_refine_ls_extinction_method none
_refine_ls_goodness_of_fit_obs .900
_refine_ls_hydrogen_treatment noref
_refine_ls_matrix_type full
_refine_ls_number_parameters 307
_refine_ls_number_reflns 2013
_refine_ls_R_factor_obs .0256
_refine_ls_shift/esd_max .06
_refine_ls_structure_factor_coef Fsqd
_refine_ls_weighting_details w=1/[\s^2^]
_refine_ls_weighting_scheme calc
_refine_ls_wR_factor_obs .0231
_reflns_number_observed 2013
_reflns_number_total 2862
_reflns_observed_criterion >2sigma(I)
_cod_data_source_file sh0126.cif
_cod_data_source_block xray

loop_
_cod_changelog_entry_id
_cod_changelog_entry_author
_cod_changelog_entry_date
_cod_changelog_entry_text
1 'cif_fix_values 1891 2012-01-12 08:04:46Z andrius' 2013-11-21T15:54:49+02:00
;
The following automatic conversions were performed:

'_exptl_absorpt_correction_type' value 'Gaussian' changed to
'gaussian' according to
/home/saulius/struct/CIF-dictionaries/cif_core.dic dictionary named
'cif_core.dic' version 2.4.2 from 2011-04-26.

Automatic conversion script
Id: cif_fix_values 1891 2012-01-12 08:04:46Z andrius
;
2 'www-data' 2013-11-21T16:05:44+02:00
;
 Adding Fobs data.
;
3 'cif_fix_values 3008 2015-01-20 13:52:24Z robertas' 2015-01-23T14:30:19+02:00
;
The following automatic conversions were performed:

'_exptl_crystal_density_meas' value 'not measured' was changed to '?'
- the value is perceived as not measured.

Automatic conversion script
Id: cif_fix_values 3008 2015-01-20 13:52:24Z robertas
;
4 'cif_fix_values 3143 2015-03-26 13:38:13Z robertas' 2015-04-02T14:22:18+03:00
;
The following automatic conversions were performed:

'_refine_ls_weighting_scheme' value 'calc w=1/[\s^2^]' was changed to
'calc'. New tag '_refine_ls_weighting_details' was created. The value
of the new tag was set to 'w=1/[\s^2^]'.

Automatic conversion script
Id: cif_fix_values 3143 2015-03-26 13:38:13Z robertas
;
5 'Saulius Gra\<zulis' 2023-02-24T15:04:53+02:00
;Converting _cod_depositor_comments to the _cod_changelog_entry_... loop.
;
6 'Steef Boerrigter' 2023-02-22T10:07:00+02:00
;Corrected space group operators:
added a missing a minus symbol
x,y-1/2,z+1/2 --> x,-y+1/2,z+1/2
;

_cod_original_cell_volume 799.5(5)
_cod_original_sg_symbol_H-M 'P 21/C'
_cod_database_code 2105675
_cod_database_fobs_code 2105675

loop_
_symmetry_equiv_pos_as_xyz
x,y,z
-x,-y,-z
-x,y+1/2,-z+1/2
x,-y+1/2,z+1/2

loop_
_atom_site_aniso_label
_atom_site_aniso_U_11
_atom_site_aniso_U_22
_atom_site_aniso_U_33
_atom_site_aniso_U_12
_atom_site_aniso_U_13
_atom_site_aniso_U_23
O(1) .0114(4) .0086(5) .0065(4) .0007(5) .0003(4) -.0005(3)
O(2) .0075(5) .0107(5) .0079(5) .0013(5) .0001(4) -.0031(5)
C(1) .0090(5) .0101(5) .0099(4) .0016(5) .0014(4) .0019(4)
C(2) .0070(5) .0096(5) .0069(5) .0015(5) .0018(4) .0004(5)
C(3) .0085(5) .0075(5) .0072(5) .0024(4) .0009(4) -.0013(4)
C(4) .0066(5) .0072(5) .0053(4) .0000(4) .0002(4) -.0006(4)
C(5) .0066(4) .0055(5) .0059(4) .0010(4) .0008(4) .0001(4)
C(6) .0080(4) .0068(4) .0058(4) .0008(3) .0006(3) -.0012(3)
C(7) .0084(4) .0083(4) .0069(4) .0008(4) .0013(3) -.0013(3)
C(8) .0079(5) .0092(5) .0060(4) .0011(4) .0010(4) .0000(4)
C(9) .0083(4) .0064(4) .0071(4) .0020(3) .0007(3) .0005(3)
C(10) .0085(4) .0062(4) .0063(4) .0015(4) .0010(3) .0003(3)

loop_
_atom_site_label
_atom_site_fract_x
_atom_site_fract_y
_atom_site_fract_z
_atom_site_U_iso_or_equiv
O(1) .2432(2) .3076(3) -.04171(8) .010
O(2) .4922(2) .1317(3) .06367(8) .009
C(1) .1234(2) .7008(2) -.03634(6) .010
C(2) .2507(2) .4985(2) -.00234(6) .008
C(3) .3740(2) .5199(2) .06969(6) .008
C(4) .49240(10) .3281(2) .10055(6) .007
C(5) .62230(10) .3358(2) .17655(6) .006
C(6) .62320(10) .5266(2) .22471(5) .007
C(7) .74620(10) .5262(2) .29599(5) .008
C(8) .8693(2) .3368(2) .32015(6) .008
C(9) .86880(10) .1466(2) .27246(5) .008
C(10) .74550(10) .1444(2) .20119(5) .008
H(1A) .1043 .8211 .0030 .052
H(1B) -.0030 .6301 -.0694 .039
H(1C) .1719 .8055 -.0705 .059
H(3) .3782 .6871 .0992 .021
H(6) .5282 .6738 .2073 .019
H(7) .7453 .6751 .3328 .020
H(8) .9666 .3372 .3755 .019
H(9) .9658 -.0013 .2906 .020
H(10) .7436 -.0034 .1641 .020
H(X1) .3765 .1768 .0028 .048

loop_
_geom_angle_atom_site_label_1
_geom_angle_atom_site_label_2
_geom_angle_atom_site_label_3
_geom_angle
_geom_angle_publ_flag
C(2) O(1) H(X1) 101.1 no
C(4) O(2) H(X1) 102.6 no
O(1) H(X1) O(2) 152.7 no
C(2) C(1) H(1A) 113.0 no
C(2) C(1) H(1B) 110.7 no
C(2) C(1) H(1C) 109.8 no
H(1A) C(1) H(1B) 108.4 no
H(1A) C(1) H(1C) 107.2 no
H(1B) C(1) H(1C) 107.5 no
O(1) C(2) C(1) 117.3(2) no
O(1) C(2) C(3) 122.0(2) no
C(1) C(2) C(3) 120.7(2) no
C(2) C(3) C(4) 119.8(2) no
C(2) C(3) H(3) 118.8 no
C(4) C(3) H(3) 121.3 no
O(2) C(4) C(3) 121.2(2) no
O(2) C(4) C(5) 116.2(2) no
C(3) C(4) C(5) 122.7(2) no
C(4) C(5) C(6) 121.70(10) no
C(4) C(5) C(10) 118.90(10) no
C(6) C(5) C(10) 119.4(2) no
C(5) C(6) C(7) 120.00(10) no
C(5) C(6) H(6) 120.6 no
C(7) C(6) H(6) 119.3 no
C(6) C(7) C(8) 120.50(10) no
C(6) C(7) H(7) 119.3 no
C(8) C(7) H(7) 120.2 no
C(7) C(8) C(9) 119.7(2) no
C(7) C(8) H(8) 120.7 no
C(9) C(8) H(8) 119.6 no
C(8) C(9) C(10) 120.30(10) no
C(8) C(9) H(9) 120.20(10) no
C(10) C(9) H(9) 119.5 no
C(5) C(10) C(9) 120.10(10) no
C(5) C(10) H(10) 119.2 no
C(9) C(10) H(10) 120.7 no

loop_
_geom_bond_atom_site_label_1
_geom_bond_atom_site_label_2
_geom_bond_distance
_geom_bond_publ_flag
O(1) O(2) 2.499(2) no
C(2) O(1) 1.286(2) no
C(4) O(2) 1.293(2) no
O(1) H(X1) 1.325 no
O(2) H(X1) 1.247 no
C(1) C(2) 1.495(2) no
C(1) H(1A) 1.060 no
C(1) H(1B) 1.064 no
C(1) H(1C) 1.050 no
C(2) C(3) 1.408(2) no
C(3) C(4) 1.402(2) no
C(3) H(3) 1.076 no
C(4) C(5) 1.4810(10) no
C(5) C(6) 1.4020(10) no
C(5) C(10) 1.4050(10) no
C(6) C(7) 1.3910(10) no
C(7) C(8) 1.395(2) no
C(8) C(9) 1.395(2) no
C(9) C(10) 1.3920(10) no
C(6) H(6) 1.079 no
C(7) H(7) 1.087 no
C(8) H(8) 1.086 no
C(9) H(9) 1.092 no
C(10) H(10) 1.081 no
